data_7245678
loop_
_publ_author_name
'Kumar, Anuj'
'Ta, Sabyasachi'
'Nettem, Chandrasekhar'
'Tanski, Joseph M.'
'Rajaraman, Gopalan'
'Ghosh, Prasenjit'

_publ_section_title
;
 One pot tandem dehydrogenative cross-coupling of primary and secondary
 alcohols by ruthenium amido-functionalized 1,2,4-triazole derived
 N-heterocyclic carbene complexes
;
_journal_issue 45
_journal_name_full 'RSC Advances'
_journal_page_first 28961
_journal_page_last 28984
_journal_paper_doi 10.1039/D2RA05531G
_journal_volume 12
_journal_year 2022
_chemical_formula_moiety 'C21 H27 Cl N4 O2 Ru'
_chemical_formula_sum 'C21 H27 Cl N4 O2 Ru'
_chemical_formula_weight 503.99
_space_group_IT_number 14
_space_group_name_Hall '-P 2yn'
_space_group_name_H-M_alt 'P 1 21/n 1'
_symmetry_cell_setting monoclinic
_symmetry_space_group_name_Hall '-P 2yn'
_symmetry_space_group_name_H-M 'P 1 21/n 1'
_atom_sites_solution_hydrogens geom
_atom_sites_solution_primary direct
_atom_sites_solution_secondary difmap
_audit_creation_method SHELXL-97
_audit_update_record
;
2011-01-10 deposited with the CCDC.	2022-09-29 downloaded from the CCDC.
;
_cell_angle_alpha 90.00
_cell_angle_beta 113.9526(5)
_cell_angle_gamma 90.00
_cell_formula_units_Z 4
_cell_length_a 12.9792(4)
_cell_length_b 13.3677(5)
_cell_length_c 13.2454(4)
_cell_measurement_reflns_used 9882
_cell_measurement_temperature 125(2)
_cell_measurement_theta_max 30.53
_cell_measurement_theta_min 2.27
_cell_volume 2100.20(12)
_computing_cell_refinement 'Bruker SAINT'
_computing_data_collection 'Bruker APEX2'
_computing_data_reduction 'Bruker SAINT'
_computing_molecular_graphics 'Bruker SHELXTL'
_computing_publication_material 'Bruker SHELXTL'
_computing_structure_refinement 'SHELXL-97 (Sheldrick, 2008)'
_computing_structure_solution 'SHELXS-97 (Sheldrick, 2008)'
_diffrn_ambient_temperature 125(2)
_diffrn_measured_fraction_theta_full 0.998
_diffrn_measured_fraction_theta_max 0.998
_diffrn_measurement_device_type 'Bruker APEX-II CCD'
_diffrn_measurement_method '\f and \w scans'
_diffrn_radiation_monochromator graphite
_diffrn_radiation_source 'fine-focus sealed tube'
_diffrn_radiation_type MoK\a
_diffrn_radiation_wavelength 0.71073
_diffrn_reflns_av_R_equivalents 0.0248
_diffrn_reflns_av_sigmaI/netI 0.0178
_diffrn_reflns_limit_h_max 18
_diffrn_reflns_limit_h_min -18
_diffrn_reflns_limit_k_max 19
_diffrn_reflns_limit_k_min -19
_diffrn_reflns_limit_l_max 18
_diffrn_reflns_limit_l_min -18
_diffrn_reflns_number 33479
_diffrn_reflns_theta_full 30.53
_diffrn_reflns_theta_max 30.53
_diffrn_reflns_theta_min 1.85
_exptl_absorpt_coefficient_mu 0.899
_exptl_absorpt_correction_T_max 0.8770
_exptl_absorpt_correction_T_min 0.7619
_exptl_absorpt_correction_type empirical
_exptl_absorpt_process_details SADABS
_exptl_crystal_colour orange
_exptl_crystal_density_diffrn 1.594
_exptl_crystal_density_method 'not measured'
_exptl_crystal_description block
_exptl_crystal_F_000 1032
_exptl_crystal_size_max 0.32
_exptl_crystal_size_mid 0.25
_exptl_crystal_size_min 0.15
_refine_diff_density_max 0.644
_refine_diff_density_min -0.419
_refine_diff_density_rms 0.066
_refine_ls_extinction_method none
_refine_ls_goodness_of_fit_ref 1.033
_refine_ls_hydrogen_treatment constr
_refine_ls_matrix_type full
_refine_ls_number_parameters 266
_refine_ls_number_reflns 6410
_refine_ls_number_restraints 0
_refine_ls_restrained_S_all 1.033
_refine_ls_R_factor_all 0.0240
_refine_ls_R_factor_gt 0.0210
_refine_ls_shift/su_max 0.001
_refine_ls_shift/su_mean 0.000
_refine_ls_structure_factor_coef Fsqd
_refine_ls_weighting_details 'calc w=1/[\s^2^(Fo^2^)+(0.0279P)^2^+1.1014P] where P=(Fo^2^+2Fc^2^)/3'
_refine_ls_weighting_scheme calc
_refine_ls_wR_factor_gt 0.0530
_refine_ls_wR_factor_ref 0.0550
_reflns_number_gt 5869
_reflns_number_total 6410
_reflns_threshold_expression >2sigma(I)
_cod_data_source_file d2ra05531g2.cif
_cod_data_source_block pg1245ru
_cod_depositor_comments
;
The following automatic conversions were performed:

data item '_symmetry_cell_setting' value 'Monoclinic' was changed to
'monoclinic' in accordance with the
/home/data/users/saulius/crontab/automatic-downloads/rss-feeds/RSC/lib/dictionaries/cif_core.dic
dictionary named 'cif_core.dic' version 2.4.2 last updated on
2011-04-26.

Automatic conversion script
Id: cif_fix_values 7556 2019-12-06 15:28:31Z antanas 
;
_cod_original_cell_volume 2100.19(12)
_cod_original_sg_symbol_Hall -P2yn
_cod_original_sg_symbol_H-M P2(1)/n
_cod_database_code 7245678

loop_
_symmetry_equiv_pos_as_xyz
'x, y, z'
'-x+1/2, y+1/2, -z+1/2'
'-x, -y, -z'
'x-1/2, -y-1/2, z-1/2'

loop_
_atom_site_label
_atom_site_type_symbol
_atom_site_fract_x
_atom_site_fract_y
_atom_site_fract_z
_atom_site_U_iso_or_equiv
_atom_site_adp_type
_atom_site_occupancy
_atom_site_symmetry_multiplicity
_atom_site_calc_flag
_atom_site_refinement_flags
_atom_site_disorder_assembly
_atom_site_disorder_group
Ru Ru 0.169656(8) 0.238223(7) 0.796744(8) 0.01188(3) Uani 1 1 d . . .
Cl Cl 0.32545(3) 0.33030(2) 0.92938(3) 0.01878(6) Uani 1 1 d . . .
O1 O -0.02759(9) 0.49881(8) 0.64688(8) 0.0214(2) Uani 1 1 d . . .
O2 O -0.05797(10) 0.34896(8) 0.91429(9) 0.0266(2) Uani 1 1 d . . .
N1 N 0.07720(9) 0.37413(8) 0.76346(9) 0.01451(19) Uani 1 1 d . . .
N2 N 0.15096(9) 0.33980(8) 0.58998(9) 0.01416(19) Uani 1 1 d . . .
N3 N 0.31891(9) 0.28782(9) 0.66918(10) 0.0170(2) Uani 1 1 d . . .
N4 N 0.31220(10) 0.33198(9) 0.57241(10) 0.0200(2) Uani 1 1 d . . .
C1 C 0.22193(10) 0.29147(9) 0.68277(10) 0.0143(2) Uani 1 1 d . . .
C2 C 0.20813(12) 0.36320(10) 0.52621(11) 0.0178(2) Uani 1 1 d . . .
H2A H 0.1764 0.3975 0.4576 0.021 Uiso 1 1 calc R . .
C3 C 0.42678(12) 0.24359(11) 0.74277(14) 0.0234(3) Uani 1 1 d . . .
H3A H 0.4476 0.1897 0.7032 0.028 Uiso 1 1 calc R . .
H3B H 0.4189 0.2135 0.8076 0.028 Uiso 1 1 calc R . .
C4 C 0.51903(13) 0.32176(15) 0.78145(14) 0.0334(4) Uani 1 1 d . . .
H4B H 0.5900 0.2907 0.8308 0.050 Uiso 1 1 calc R . .
H4C H 0.4988 0.3748 0.8211 0.050 Uiso 1 1 calc R . .
H4D H 0.5281 0.3504 0.7174 0.050 Uiso 1 1 calc R . .
C5 C 0.03383(10) 0.36435(10) 0.56704(10) 0.0152(2) Uani 1 1 d . . .
H5A H -0.0115 0.3022 0.5508 0.018 Uiso 1 1 calc R . .
H5B H 0.0027 0.4081 0.5011 0.018 Uiso 1 1 calc R . .
C6 C 0.02557(10) 0.41748(9) 0.66549(10) 0.0146(2) Uani 1 1 d . . .
C7 C 0.07513(11) 0.43393(10) 0.85645(11) 0.0174(2) Uani 1 1 d . . .
H7A H 0.0942 0.5040 0.8470 0.021 Uiso 1 1 calc R . .
H7B H 0.1347 0.4086 0.9258 0.021 Uiso 1 1 calc R . .
C8 C -0.03397(12) 0.43331(10) 0.86861(11) 0.0181(2) Uani 1 1 d . . .
C9 C -0.11623(12) 0.50185(12) 0.84972(12) 0.0231(3) Uani 1 1 d . . .
H9A H -0.1201 0.5664 0.8184 0.028 Uiso 1 1 calc R . .
C10 C -0.19658(13) 0.45854(13) 0.88591(13) 0.0277(3) Uani 1 1 d . . .
H10A H -0.2637 0.4887 0.8837 0.033 Uiso 1 1 calc R . .
C11 C -0.15782(14) 0.36696(13) 0.92342(13) 0.0300(3) Uani 1 1 d . . .
H11A H -0.1945 0.3208 0.9524 0.036 Uiso 1 1 calc R . .
C12 C 0.12312(11) 0.10120(9) 0.69878(11) 0.0165(2) Uani 1 1 d . . .
C13 C 0.02726(11) 0.13795(10) 0.71293(11) 0.0170(2) Uani 1 1 d . . .
H13A H -0.0392 0.1627 0.6472 0.020 Uiso 1 1 calc R . .
C14 C 0.03107(11) 0.15334(10) 0.82127(11) 0.0170(2) Uani 1 1 d . . .
H14A H -0.0312 0.1924 0.8288 0.020 Uiso 1 1 calc R . .
C15 C 0.12929(11) 0.13527(9) 0.91669(11) 0.0162(2) Uani 1 1 d . . .
C16 C 0.22668(11) 0.10276(9) 0.90053(11) 0.0163(2) Uani 1 1 d . . .
H16A H 0.3015 0.1045 0.9650 0.020 Uiso 1 1 calc R . .
C17 C 0.22382(11) 0.08173(9) 0.79508(11) 0.0165(2) Uani 1 1 d . . .
H17A H 0.2958 0.0677 0.7870 0.020 Uiso 1 1 calc R . .
C18 C 0.12079(13) 0.08551(10) 0.58544(11) 0.0214(3) Uani 1 1 d . . .
H18A H 0.1035 0.0153 0.5639 0.032 Uiso 1 1 calc R . .
H18B H 0.1945 0.1026 0.5862 0.032 Uiso 1 1 calc R . .
H18C H 0.0628 0.1284 0.5323 0.032 Uiso 1 1 calc R . .
C19 C 0.13059(12) 0.14356(10) 1.03148(11) 0.0197(3) Uani 1 1 d . . .
H19A H 0.0547 0.1676 1.0235 0.024 Uiso 1 1 calc R . .
C20 C 0.21904(16) 0.21609(13) 1.10816(13) 0.0304(3) Uani 1 1 d . . .
H20A H 0.2041 0.2835 1.0764 0.046 Uiso 1 1 calc R . .
H20B H 0.2943 0.1945 1.1166 0.046 Uiso 1 1 calc R . .
H20C H 0.2153 0.2167 1.1806 0.046 Uiso 1 1 calc R . .
C21 C 0.14923(14) 0.03894(11) 1.08369(12) 0.0246(3) Uani 1 1 d . . .
H21A H 0.1002 -0.0092 1.0298 0.037 Uiso 1 1 calc R . .
H21B H 0.1313 0.0399 1.1487 0.037 Uiso 1 1 calc R . .
H21C H 0.2282 0.0193 1.1059 0.037 Uiso 1 1 calc R . .

loop_
_atom_site_aniso_label
_atom_site_aniso_U_11
_atom_site_aniso_U_22
_atom_site_aniso_U_33
_atom_site_aniso_U_23
_atom_site_aniso_U_13
_atom_site_aniso_U_12
Ru 0.01116(5) 0.01054(5) 0.01164(5) 0.00174(3) 0.00225(4) 0.00003(3)
Cl 0.01544(13) 0.01693(14) 0.01738(14) 0.00091(11) -0.00011(11) -0.00303(10)
O1 0.0252(5) 0.0181(5) 0.0213(5) 0.0061(4) 0.0101(4) 0.0093(4)
O2 0.0341(6) 0.0220(5) 0.0292(5) 0.0035(4) 0.0185(5) -0.0005(4)
N1 0.0157(5) 0.0128(5) 0.0133(5) 0.0004(4) 0.0042(4) 0.0016(4)
N2 0.0151(5) 0.0127(5) 0.0136(5) 0.0009(4) 0.0048(4) 0.0009(4)
N3 0.0159(5) 0.0159(5) 0.0194(5) 0.0033(4) 0.0075(4) 0.0015(4)
N4 0.0231(6) 0.0196(5) 0.0201(5) 0.0033(4) 0.0117(5) 0.0016(4)
C1 0.0145(5) 0.0109(5) 0.0159(5) 0.0007(4) 0.0046(4) 0.0004(4)
C2 0.0227(6) 0.0158(6) 0.0171(6) 0.0013(4) 0.0103(5) 0.0012(5)
C3 0.0147(6) 0.0259(7) 0.0277(7) 0.0059(5) 0.0066(6) 0.0062(5)
C4 0.0182(7) 0.0469(10) 0.0316(8) 0.0062(7) 0.0066(6) -0.0069(6)
C5 0.0143(5) 0.0160(6) 0.0130(5) 0.0018(4) 0.0031(4) 0.0019(4)
C6 0.0135(5) 0.0142(5) 0.0153(5) 0.0022(4) 0.0051(4) 0.0002(4)
C7 0.0186(6) 0.0167(6) 0.0155(6) -0.0019(4) 0.0055(5) 0.0013(5)
C8 0.0225(6) 0.0179(6) 0.0134(5) -0.0014(4) 0.0067(5) -0.0008(5)
C9 0.0225(7) 0.0249(7) 0.0217(6) -0.0007(5) 0.0089(5) 0.0021(5)
C10 0.0220(7) 0.0397(9) 0.0235(7) -0.0063(6) 0.0113(6) -0.0011(6)
C11 0.0332(8) 0.0358(9) 0.0278(8) -0.0047(6) 0.0193(7) -0.0088(7)
C12 0.0198(6) 0.0107(5) 0.0170(6) 0.0006(4) 0.0055(5) -0.0014(4)
C13 0.0143(5) 0.0133(5) 0.0189(6) 0.0009(4) 0.0020(5) -0.0024(4)
C14 0.0149(5) 0.0134(5) 0.0217(6) 0.0022(4) 0.0064(5) -0.0012(4)
C15 0.0184(6) 0.0125(5) 0.0174(6) 0.0029(4) 0.0069(5) -0.0006(4)
C16 0.0161(6) 0.0131(5) 0.0171(6) 0.0045(4) 0.0041(5) -0.0002(4)
C17 0.0168(6) 0.0120(5) 0.0195(6) 0.0028(4) 0.0060(5) 0.0015(4)
C18 0.0274(7) 0.0167(6) 0.0180(6) -0.0023(5) 0.0071(5) 0.0004(5)
C19 0.0226(6) 0.0194(6) 0.0182(6) 0.0032(5) 0.0094(5) 0.0022(5)
C20 0.0439(9) 0.0282(8) 0.0199(7) -0.0044(6) 0.0137(7) -0.0095(7)
C21 0.0331(8) 0.0225(7) 0.0215(7) 0.0062(5) 0.0143(6) 0.0029(6)

loop_
_atom_type_symbol
_atom_type_description
_atom_type_scat_dispersion_real
_atom_type_scat_dispersion_imag
_atom_type_scat_source
C C 0.0033 0.0016 'International Tables Vol C Tables 4.2.6.8 and 6.1.1.4'
H H 0.0000 0.0000 'International Tables Vol C Tables 4.2.6.8 and 6.1.1.4'
N N 0.0061 0.0033 'International Tables Vol C Tables 4.2.6.8 and 6.1.1.4'
O O 0.0106 0.0060 'International Tables Vol C Tables 4.2.6.8 and 6.1.1.4'
Cl Cl 0.1484 0.1585 'International Tables Vol C Tables 4.2.6.8 and 6.1.1.4'
Ru Ru -1.2594 0.8363 'International Tables Vol C Tables 4.2.6.8 and 6.1.1.4'

loop_
_geom_angle_atom_site_label_1
_geom_angle_atom_site_label_2
_geom_angle_atom_site_label_3
_geom_angle
_geom_angle_site_symmetry_1
_geom_angle_site_symmetry_3
_geom_angle_publ_flag
C1 Ru N1 82.89(5) . . ?
C1 Ru C12 86.98(5) . . ?
N1 Ru C12 126.72(5) . . ?
C1 Ru C13 107.93(5) . . ?
N1 Ru C13 97.43(5) . . ?
C12 Ru C13 37.90(5) . . ?
C1 Ru C17 96.98(5) . . ?
N1 Ru C17 164.47(5) . . ?
C12 Ru C17 38.03(5) . . ?
C13 Ru C17 67.75(5) . . ?
C1 Ru C16 128.62(5) . . ?
N1 Ru C16 148.02(5) . . ?
C12 Ru C16 67.95(5) . . ?
C13 Ru C16 79.29(5) . . ?
C17 Ru C16 37.20(5) . . ?
C1 Ru C14 144.43(5) . . ?
N1 Ru C14 92.51(4) . . ?
C12 Ru C14 67.65(5) . . ?
C13 Ru C14 37.50(5) . . ?
C17 Ru C14 78.52(5) . . ?
C16 Ru C14 65.44(5) . . ?
C1 Ru C15 163.77(5) . . ?
N1 Ru C15 112.62(4) . . ?
C12 Ru C15 79.87(5) . . ?
C13 Ru C15 66.68(5) . . ?
C17 Ru C15 66.79(5) . . ?
C16 Ru C15 36.79(5) . . ?
C14 Ru C15 35.72(5) . . ?
C1 Ru Cl 85.86(4) . . ?
N1 Ru Cl 87.16(3) . . ?
C12 Ru Cl 144.06(4) . . ?
C13 Ru Cl 165.86(4) . . ?
C17 Ru Cl 108.34(4) . . ?
C16 Ru Cl 89.72(3) . . ?
C14 Ru Cl 129.29(4) . . ?
C15 Ru Cl 99.20(3) . . ?
C11 O2 C8 106.63(12) . . ?
C6 N1 C7 113.95(11) . . ?
C6 N1 Ru 126.51(9) . . ?
C7 N1 Ru 119.34(8) . . ?
C1 N2 C2 109.14(11) . . ?
C1 N2 C5 123.99(11) . . ?
C2 N2 C5 126.84(11) . . ?
C1 N3 N4 113.55(11) . . ?
C1 N3 C3 128.27(12) . . ?
N4 N3 C3 118.18(11) . . ?
C2 N4 N3 103.59(11) . . ?
N3 C1 N2 102.91(11) . . ?
N3 C1 Ru 134.84(9) . . ?
N2 C1 Ru 122.15(9) . . ?
N4 C2 N2 110.81(12) . . ?
N4 C2 H2A 124.6 . . ?
N2 C2 H2A 124.6 . . ?
N3 C3 C4 110.93(12) . . ?
N3 C3 H3A 109.5 . . ?
C4 C3 H3A 109.5 . . ?
N3 C3 H3B 109.5 . . ?
C4 C3 H3B 109.5 . . ?
H3A C3 H3B 108.0 . . ?
C3 C4 H4B 109.5 . . ?
C3 C4 H4C 109.5 . . ?
H4B C4 H4C 109.5 . . ?
C3 C4 H4D 109.5 . . ?
H4B C4 H4D 109.5 . . ?
H4C C4 H4D 109.5 . . ?
N2 C5 C6 110.78(10) . . ?
N2 C5 H5A 109.5 . . ?
C6 C5 H5A 109.5 . . ?
N2 C5 H5B 109.5 . . ?
C6 C5 H5B 109.5 . . ?
H5A C5 H5B 108.1 . . ?
O1 C6 N1 126.02(12) . . ?
O1 C6 C5 117.27(11) . . ?
N1 C6 C5 116.70(11) . . ?
N1 C7 C8 115.29(11) . . ?
N1 C7 H7A 108.5 . . ?
C8 C7 H7A 108.5 . . ?
N1 C7 H7B 108.5 . . ?
C8 C7 H7B 108.5 . . ?
H7A C7 H7B 107.5 . . ?
C9 C8 O2 109.56(12) . . ?
C9 C8 C7 133.72(13) . . ?
O2 C8 C7 116.60(12) . . ?
C8 C9 C10 106.95(14) . . ?
C8 C9 H9A 126.5 . . ?
C10 C9 H9A 126.5 . . ?
C11 C10 C9 106.15(14) . . ?
C11 C10 H10A 126.9 . . ?
C9 C10 H10A 126.9 . . ?
C10 C11 O2 110.71(14) . . ?
C10 C11 H11A 124.6 . . ?
O2 C11 H11A 124.6 . . ?
C13 C12 C17 118.52(12) . . ?
C13 C12 C18 121.11(12) . . ?
C17 C12 C18 120.34(12) . . ?
C13 C12 Ru 71.15(7) . . ?
C17 C12 Ru 71.99(7) . . ?
C18 C12 Ru 126.79(9) . . ?
C12 C13 C14 120.48(12) . . ?
C12 C13 Ru 70.94(7) . . ?
C14 C13 Ru 74.02(7) . . ?
C12 C13 H13A 119.5 . . ?
C14 C13 H13A 119.5 . . ?
Ru C13 H13A 119.5 . . ?
C15 C14 C13 121.80(12) . . ?
C15 C14 Ru 74.39(7) . . ?
C13 C14 Ru 68.48(7) . . ?
C15 C14 H14A 118.3 . . ?
C13 C14 H14A 118.3 . . ?
Ru C14 H14A 118.3 . . ?
C14 C15 C16 116.83(12) . . ?
C14 C15 C19 121.72(12) . . ?
C16 C15 C19 121.35(11) . . ?
C14 C15 Ru 69.89(7) . . ?
C16 C15 Ru 67.60(7) . . ?
C19 C15 Ru 136.88(9) . . ?
C17 C16 C15 122.57(12) . . ?
C17 C16 Ru 71.34(7) . . ?
C15 C16 Ru 75.61(7) . . ?
C17 C16 H16A 118.4 . . ?
C15 C16 H16A 118.4 . . ?
Ru C16 H16A 118.4 . . ?
C16 C17 C12 119.58(12) . . ?
C16 C17 Ru 71.46(7) . . ?
C12 C17 Ru 69.98(7) . . ?
C16 C17 H17A 119.5 . . ?
C12 C17 H17A 119.5 . . ?
Ru C17 H17A 119.5 . . ?
C12 C18 H18A 109.5 . . ?
C12 C18 H18B 109.5 . . ?
H18A C18 H18B 109.5 . . ?
C12 C18 H18C 109.5 . . ?
H18A C18 H18C 109.5 . . ?
H18B C18 H18C 109.5 . . ?
C15 C19 C20 114.29(12) . . ?
C15 C19 C21 108.69(11) . . ?
C20 C19 C21 109.85(12) . . ?
C15 C19 H19A 107.9 . . ?
C20 C19 H19A 107.9 . . ?
C21 C19 H19A 107.9 . . ?
C19 C20 H20A 109.5 . . ?
C19 C20 H20B 109.5 . . ?
H20A C20 H20B 109.5 . . ?
C19 C20 H20C 109.5 . . ?
H20A C20 H20C 109.5 . . ?
H20B C20 H20C 109.5 . . ?
C19 C21 H21A 109.5 . . ?
C19 C21 H21B 109.5 . . ?
H21A C21 H21B 109.5 . . ?
C19 C21 H21C 109.5 . . ?
H21A C21 H21C 109.5 . . ?
H21B C21 H21C 109.5 . . ?

loop_
_geom_bond_atom_site_label_1
_geom_bond_atom_site_label_2
_geom_bond_distance
_geom_bond_site_symmetry_2
_geom_bond_publ_flag
Ru C1 2.0193(13) . ?
Ru N1 2.1226(11) . ?
Ru C12 2.1833(13) . ?
Ru C13 2.1861(13) . ?
Ru C17 2.2098(13) . ?
Ru C16 2.2114(12) . ?
Ru C14 2.2590(13) . ?
Ru C15 2.3170(13) . ?
Ru Cl 2.4095(3) . ?
O1 C6 1.2572(15) . ?
O2 C11 1.371(2) . ?
O2 C8 1.3739(17) . ?
N1 C6 1.3277(16) . ?
N1 C7 1.4777(16) . ?
N2 C1 1.3628(16) . ?
N2 C2 1.3677(17) . ?
N2 C5 1.4615(16) . ?
N3 C1 1.3427(16) . ?
N3 N4 1.3815(16) . ?
N3 C3 1.4669(18) . ?
N4 C2 1.3046(18) . ?
C2 H2A 0.9500 . ?
C3 C4 1.513(2) . ?
C3 H3A 0.9900 . ?
C3 H3B 0.9900 . ?
C4 H4B 0.9800 . ?
C4 H4C 0.9800 . ?
C4 H4D 0.9800 . ?
C5 C6 1.5264(18) . ?
C5 H5A 0.9900 . ?
C5 H5B 0.9900 . ?
C7 C8 1.4887(19) . ?
C7 H7A 0.9900 . ?
C7 H7B 0.9900 . ?
C8 C9 1.351(2) . ?
C9 C10 1.435(2) . ?
C9 H9A 0.9500 . ?
C10 C11 1.340(2) . ?
C10 H10A 0.9500 . ?
C11 H11A 0.9500 . ?
C12 C13 1.4191(19) . ?
C12 C17 1.4315(18) . ?
C12 C18 1.5040(19) . ?
C13 C14 1.4305(19) . ?
C13 H13A 1.0000 . ?
C14 C15 1.4045(18) . ?
C14 H14A 1.0000 . ?
C15 C16 1.4325(18) . ?
C15 C19 1.5178(18) . ?
C16 C17 1.4103(18) . ?
C16 H16A 1.0000 . ?
C17 H17A 1.0000 . ?
C18 H18A 0.9800 . ?
C18 H18B 0.9800 . ?
C18 H18C 0.9800 . ?
C19 C20 1.531(2) . ?
C19 C21 1.5351(19) . ?
C19 H19A 1.0000 . ?
C20 H20A 0.9800 . ?
C20 H20B 0.9800 . ?
C20 H20C 0.9800 . ?
C21 H21A 0.9800 . ?
C21 H21B 0.9800 . ?
C21 H21C 0.9800 . ?

loop_
_geom_torsion_atom_site_label_1
_geom_torsion_atom_site_label_2
_geom_torsion_atom_site_label_3
_geom_torsion_atom_site_label_4
_geom_torsion
_geom_torsion_site_symmetry_1
_geom_torsion_site_symmetry_2
_geom_torsion_site_symmetry_3
_geom_torsion_site_symmetry_4
_geom_torsion_publ_flag
C1 Ru N1 C6 38.81(11) . . . . ?
C12 Ru N1 C6 -42.02(13) . . . . ?
C13 Ru N1 C6 -68.44(11) . . . . ?
C17 Ru N1 C6 -51.7(2) . . . . ?
C16 Ru N1 C6 -150.10(10) . . . . ?
C14 Ru N1 C6 -105.78(11) . . . . ?
C15 Ru N1 C6 -136.22(10) . . . . ?
Cl Ru N1 C6 124.99(11) . . . . ?
C1 Ru N1 C7 -135.63(10) . . . . ?
C12 Ru N1 C7 143.54(9) . . . . ?
C13 Ru N1 C7 117.11(9) . . . . ?
C17 Ru N1 C7 133.89(16) . . . . ?
C16 Ru N1 C7 35.45(14) . . . . ?
C14 Ru N1 C7 79.78(10) . . . . ?
C15 Ru N1 C7 49.34(10) . . . . ?
Cl Ru N1 C7 -49.46(9) . . . . ?
C1 N3 N4 C2 0.00(15) . . . . ?
C3 N3 N4 C2 179.84(12) . . . . ?
N4 N3 C1 N2 0.26(14) . . . . ?
C3 N3 C1 N2 -179.56(13) . . . . ?
N4 N3 C1 Ru 176.58(10) . . . . ?
C3 N3 C1 Ru -3.2(2) . . . . ?
C2 N2 C1 N3 -0.40(14) . . . . ?
C5 N2 C1 N3 -178.53(11) . . . . ?
C2 N2 C1 Ru -177.32(9) . . . . ?
C5 N2 C1 Ru 4.55(17) . . . . ?
N1 Ru C1 N3 144.42(14) . . . . ?
C12 Ru C1 N3 -87.99(14) . . . . ?
C13 Ru C1 N3 -120.04(13) . . . . ?
C17 Ru C1 N3 -51.23(14) . . . . ?
C16 Ru C1 N3 -29.55(16) . . . . ?
C14 Ru C1 N3 -131.24(13) . . . . ?
C15 Ru C1 N3 -52.2(2) . . . . ?
Cl Ru C1 N3 56.76(13) . . . . ?
N1 Ru C1 N2 -39.82(10) . . . . ?
C12 Ru C1 N2 87.77(11) . . . . ?
C13 Ru C1 N2 55.72(11) . . . . ?
C17 Ru C1 N2 124.53(10) . . . . ?
C16 Ru C1 N2 146.21(9) . . . . ?
C14 Ru C1 N2 44.52(15) . . . . ?
C15 Ru C1 N2 123.57(16) . . . . ?
Cl Ru C1 N2 -127.47(10) . . . . ?
N3 N4 C2 N2 -0.26(15) . . . . ?
C1 N2 C2 N4 0.44(15) . . . . ?
C5 N2 C2 N4 178.50(12) . . . . ?
C1 N3 C3 C4 -119.78(16) . . . . ?
N4 N3 C3 C4 60.41(17) . . . . ?
C1 N2 C5 C6 50.59(16) . . . . ?
C2 N2 C5 C6 -127.19(13) . . . . ?
C7 N1 C6 O1 -4.16(19) . . . . ?
Ru N1 C6 O1 -178.86(10) . . . . ?
C7 N1 C6 C5 174.53(10) . . . . ?
Ru N1 C6 C5 -0.17(16) . . . . ?
N2 C5 C6 O1 128.21(12) . . . . ?
N2 C5 C6 N1 -50.59(15) . . . . ?
C6 N1 C7 C8 76.71(14) . . . . ?
Ru N1 C7 C8 -108.18(11) . . . . ?
C11 O2 C8 C9 -0.04(16) . . . . ?
C11 O2 C8 C7 176.55(12) . . . . ?
N1 C7 C8 C9 -107.61(17) . . . . ?
N1 C7 C8 O2 76.83(15) . . . . ?
O2 C8 C9 C10 0.24(16) . . . . ?
C7 C8 C9 C10 -175.54(14) . . . . ?
C8 C9 C10 C11 -0.35(17) . . . . ?
C9 C10 C11 O2 0.34(18) . . . . ?
C8 O2 C11 C10 -0.19(17) . . . . ?
C1 Ru C12 C13 -124.73(8) . . . . ?
N1 Ru C12 C13 -45.91(9) . . . . ?
C17 Ru C12 C13 129.91(11) . . . . ?
C16 Ru C12 C13 101.19(8) . . . . ?
C14 Ru C12 C13 29.75(7) . . . . ?
C15 Ru C12 C13 64.83(8) . . . . ?
Cl Ru C12 C13 156.58(6) . . . . ?
C1 Ru C12 C17 105.37(8) . . . . ?
N1 Ru C12 C17 -175.82(7) . . . . ?
C13 Ru C12 C17 -129.91(11) . . . . ?
C16 Ru C12 C17 -28.72(7) . . . . ?
C14 Ru C12 C17 -100.16(8) . . . . ?
C15 Ru C12 C17 -65.07(8) . . . . ?
Cl Ru C12 C17 26.67(11) . . . . ?
C1 Ru C12 C18 -9.48(12) . . . . ?
N1 Ru C12 C18 69.33(13) . . . . ?
C13 Ru C12 C18 115.24(15) . . . . ?
C17 Ru C12 C18 -114.85(15) . . . . ?
C16 Ru C12 C18 -143.57(13) . . . . ?
C14 Ru C12 C18 144.99(13) . . . . ?
C15 Ru C12 C18 -179.92(12) . . . . ?
Cl Ru C12 C18 -88.18(12) . . . . ?
C17 C12 C13 C14 -1.10(18) . . . . ?
C18 C12 C13 C14 -179.44(12) . . . . ?
Ru C12 C13 C14 -57.23(11) . . . . ?
C17 C12 C13 Ru 56.13(10) . . . . ?
C18 C12 C13 Ru -122.22(12) . . . . ?
C1 Ru C13 C12 59.61(8) . . . . ?
N1 Ru C13 C12 144.51(7) . . . . ?
C17 Ru C13 C12 -30.70(7) . . . . ?
C16 Ru C13 C12 -67.72(8) . . . . ?
C14 Ru C13 C12 -131.08(11) . . . . ?
C15 Ru C13 C12 -104.01(8) . . . . ?
Cl Ru C13 C12 -107.25(15) . . . . ?
C1 Ru C13 C14 -169.31(7) . . . . ?
N1 Ru C13 C14 -84.41(8) . . . . ?
C12 Ru C13 C14 131.08(11) . . . . ?
C17 Ru C13 C14 100.38(8) . . . . ?
C16 Ru C13 C14 63.36(8) . . . . ?
C15 Ru C13 C14 27.07(7) . . . . ?
Cl Ru C13 C14 23.83(19) . . . . ?
C12 C13 C14 C15 1.55(19) . . . . ?
Ru C13 C14 C15 -54.21(11) . . . . ?
C12 C13 C14 Ru 55.76(11) . . . . ?
C1 Ru C14 C15 151.96(9) . . . . ?
N1 Ru C14 C15 -126.77(8) . . . . ?
C12 Ru C14 C15 104.24(8) . . . . ?
C13 Ru C14 C15 134.29(12) . . . . ?
C17 Ru C14 C15 66.02(8) . . . . ?
C16 Ru C14 C15 29.23(8) . . . . ?
Cl Ru C14 C15 -38.38(9) . . . . ?
C1 Ru C14 C13 17.67(12) . . . . ?
N1 Ru C14 C13 98.94(8) . . . . ?
C12 Ru C14 C13 -30.05(7) . . . . ?
C17 Ru C14 C13 -68.27(8) . . . . ?
C16 Ru C14 C13 -105.06(8) . . . . ?
C15 Ru C14 C13 -134.29(12) . . . . ?
Cl Ru C14 C13 -172.67(6) . . . . ?
C13 C14 C15 C16 1.39(18) . . . . ?
Ru C14 C15 C16 -50.20(10) . . . . ?
C13 C14 C15 C19 -174.98(12) . . . . ?
Ru C14 C15 C19 133.43(12) . . . . ?
C13 C14 C15 Ru 51.59(11) . . . . ?
C1 Ru C15 C14 -101.99(18) . . . . ?
N1 Ru C15 C14 60.11(9) . . . . ?
C12 Ru C15 C14 -65.60(8) . . . . ?
C13 Ru C15 C14 -28.33(8) . . . . ?
C17 Ru C15 C14 -103.03(9) . . . . ?
C16 Ru C15 C14 -132.14(12) . . . . ?
Cl Ru C15 C14 150.87(7) . . . . ?
C1 Ru C15 C16 30.2(2) . . . . ?
N1 Ru C15 C16 -167.75(7) . . . . ?
C12 Ru C15 C16 66.54(8) . . . . ?
C13 Ru C15 C16 103.81(8) . . . . ?
C17 Ru C15 C16 29.11(7) . . . . ?
C14 Ru C15 C16 132.14(12) . . . . ?
Cl Ru C15 C16 -76.99(7) . . . . ?
C1 Ru C15 C19 142.67(17) . . . . ?
N1 Ru C15 C19 -55.24(14) . . . . ?
C12 Ru C15 C19 179.06(14) . . . . ?
C13 Ru C15 C19 -143.68(15) . . . . ?
C17 Ru C15 C19 141.62(15) . . . . ?
C16 Ru C15 C19 112.52(16) . . . . ?
C14 Ru C15 C19 -115.35(17) . . . . ?
Cl Ru C15 C19 35.52(14) . . . . ?
C14 C15 C16 C17 -4.94(18) . . . . ?
C19 C15 C16 C17 171.45(12) . . . . ?
Ru C15 C16 C17 -56.23(11) . . . . ?
C14 C15 C16 Ru 51.29(10) . . . . ?
C19 C15 C16 Ru -132.32(12) . . . . ?
C1 Ru C16 C17 -37.33(10) . . . . ?
N1 Ru C16 C17 154.02(8) . . . . ?
C12 Ru C16 C17 29.31(7) . . . . ?
C13 Ru C16 C17 67.15(8) . . . . ?
C14 Ru C16 C17 103.89(8) . . . . ?
C15 Ru C16 C17 132.32(11) . . . . ?
Cl Ru C16 C17 -121.80(7) . . . . ?
C1 Ru C16 C15 -169.65(7) . . . . ?
N1 Ru C16 C15 21.70(13) . . . . ?
C12 Ru C16 C15 -103.00(8) . . . . ?
C13 Ru C16 C15 -65.17(8) . . . . ?
C17 Ru C16 C15 -132.32(11) . . . . ?
C14 Ru C16 C15 -28.42(7) . . . . ?
Cl Ru C16 C15 105.89(7) . . . . ?
C15 C16 C17 C12 5.47(19) . . . . ?
Ru C16 C17 C12 -52.73(11) . . . . ?
C15 C16 C17 Ru 58.20(11) . . . . ?
C13 C12 C17 C16 -2.29(18) . . . . ?
C18 C12 C17 C16 176.06(12) . . . . ?
Ru C12 C17 C16 53.42(11) . . . . ?
C13 C12 C17 Ru -55.71(10) . . . . ?
C18 C12 C17 Ru 122.64(12) . . . . ?
C1 Ru C17 C16 151.49(8) . . . . ?
N1 Ru C17 C16 -119.96(16) . . . . ?
C12 Ru C17 C16 -132.56(11) . . . . ?
C13 Ru C17 C16 -101.95(8) . . . . ?
C14 Ru C17 C16 -64.28(8) . . . . ?
C15 Ru C17 C16 -28.80(7) . . . . ?
Cl Ru C17 C16 63.56(8) . . . . ?
C1 Ru C17 C12 -75.95(8) . . . . ?
N1 Ru C17 C12 12.6(2) . . . . ?
C13 Ru C17 C12 30.61(8) . . . . ?
C16 Ru C17 C12 132.56(11) . . . . ?
C14 Ru C17 C12 68.27(8) . . . . ?
C15 Ru C17 C12 103.75(8) . . . . ?
Cl Ru C17 C12 -163.89(7) . . . . ?
C14 C15 C19 C20 -124.05(15) . . . . ?
C16 C15 C19 C20 59.74(17) . . . . ?
Ru C15 C19 C20 -30.1(2) . . . . ?
C14 C15 C19 C21 112.87(14) . . . . ?
C16 C15 C19 C21 -63.34(16) . . . . ?
Ru C15 C19 C21 -153.20(11) . . . . ?
